data_4327293
loop_
_publ_author_name
'Martin Minelli'
'Frances Namuswe'
'Daniel Jeffrey'
'Amy L. Morrow'
'Ilia A. Guzei'
'Dale Swenson'
'Eberhard Bothe'
'Thomas Weyherm\"uller'

_publ_section_title
;
 Synthesis, Structure, and Characterization of Molybdenum(VI) Imido
 Complexes with N-Salicylidene-2-aminophenol
;
_journal_name_full 'Inorganic Chemistry'
_journal_page_first 5455
_journal_page_last 5464
_journal_paper_doi 10.1021/ic060370+
_journal_volume 45
_journal_year 2006
_chemical_formula_sum 'C32 H26 Mo N2 O4'
_chemical_formula_weight 598.49
_chemical_name_systematic
; 
 ? 
;
_space_group_IT_number 14
_symmetry_cell_setting monoclinic
_symmetry_space_group_name_Hall '-P 2yn'
_symmetry_space_group_name_H-M 'P 1 21/n 1'
_atom_sites_solution_hydrogens geom
_atom_sites_solution_primary direct
_atom_sites_solution_secondary difmap
_audit_creation_method SHELXL-97
_cell_angle_alpha 90.00
_cell_angle_beta 101.339(5)
_cell_angle_gamma 90.00
_cell_formula_units_Z 4
_cell_length_a 14.2100(7)
_cell_length_b 9.9737(4)
_cell_length_c 18.9907(9)
_cell_measurement_temperature 100(2)
_cell_volume 2638.9(2)
_computing_cell_refinement 'Nonius Collect Software'
_computing_data_collection 'Nonius Collect Software'
_computing_data_reduction 'Nonius Collect Software'
_computing_structure_refinement 'SHELXL-97 (Sheldrick, 1997)'
_computing_structure_solution 'SHELXS-97 (Sheldrick, 1990)'
_diffrn_ambient_temperature 100(2)
_diffrn_measured_fraction_theta_full 0.999
_diffrn_measured_fraction_theta_max 0.999
_diffrn_measurement_device_type 'Nonius Kappa-CCD'
_diffrn_measurement_method '481 images at 1.0 deg. stepwise rotation in omega and phi, 100 sec./frame'
_diffrn_radiation_monochromator graphite
_diffrn_radiation_source 'rotating anode, 50 kV, 80 mA'
_diffrn_radiation_type MoK\a
_diffrn_radiation_wavelength 0.71073
_diffrn_reflns_av_R_equivalents 0.0862
_diffrn_reflns_av_sigmaI/netI 0.0649
_diffrn_reflns_limit_h_max 17
_diffrn_reflns_limit_h_min -17
_diffrn_reflns_limit_k_max 12
_diffrn_reflns_limit_k_min -11
_diffrn_reflns_limit_l_max 23
_diffrn_reflns_limit_l_min -23
_diffrn_reflns_number 24122
_diffrn_reflns_theta_full 26.00
_diffrn_reflns_theta_max 26.00
_diffrn_reflns_theta_min 2.92
_exptl_absorpt_coefficient_mu 0.539
_exptl_absorpt_correction_type none
_exptl_crystal_density_diffrn 1.506
_exptl_crystal_F_000 1224
_exptl_crystal_size_max 0.10
_exptl_crystal_size_mid 0.02
_exptl_crystal_size_min 0.02
_refine_diff_density_max 0.557
_refine_diff_density_min -0.425
_refine_diff_density_rms 0.090
_refine_ls_extinction_method none
_refine_ls_goodness_of_fit_ref 1.057
_refine_ls_hydrogen_treatment mixed
_refine_ls_matrix_type full
_refine_ls_number_parameters 324
_refine_ls_number_reflns 5176
_refine_ls_number_restraints 42
_refine_ls_restrained_S_all 1.054
_refine_ls_R_factor_all 0.0726
_refine_ls_R_factor_gt 0.0434
_refine_ls_shift/su_max 0.002
_refine_ls_shift/su_mean 0.000
_refine_ls_structure_factor_coef Fsqd
_refine_ls_weighting_details 'calc w=1/[\s^2^(Fo^2^)+(0.0122P)^2^+4.3402P] where P=(Fo^2^+2Fc^2^)/3'
_refine_ls_weighting_scheme calc
_refine_ls_wR_factor_gt 0.0729
_refine_ls_wR_factor_ref 0.0810
_reflns_number_gt 3909
_reflns_number_total 5176
_reflns_threshold_expression >2sigma(I)
_cod_data_source_file ic0603702Bsi20060306_025323_6.cif
_cod_data_source_block 7
_cod_database_code 4327293

loop_
_symmetry_equiv_pos_as_xyz
'x, y, z'
'-x+1/2, y+1/2, -z+1/2'
'-x, -y, -z'
'x-1/2, -y-1/2, z-1/2'

loop_
_atom_site_label
_atom_site_type_symbol
_atom_site_fract_x
_atom_site_fract_y
_atom_site_fract_z
_atom_site_U_iso_or_equiv
_atom_site_adp_type
_atom_site_occupancy
_atom_site_symmetry_multiplicity
_atom_site_calc_flag
_atom_site_refinement_flags
_atom_site_disorder_assembly
_atom_site_disorder_group
Mo1 Mo -0.09369(2) 0.34719(3) 0.837174(16) 0.01552(9) Uani 1 1 d . . .
O1 O -0.1589(4) 0.2697(5) 0.7495(3) 0.0161(8) Uiso 0.545(3) 1 d PD A 1
C2 C -0.1581(7) 0.2965(7) 0.6798(4) 0.0127(10) Uiso 0.545(3) 1 d PD A 1
C3 C -0.1816(12) 0.1893(12) 0.6328(5) 0.0148(9) Uiso 0.545(3) 1 d PD A 1
H3 H -0.1928 0.1022 0.6496 0.018 Uiso 0.545(3) 1 calc PR A 1
C4 C -0.1880(7) 0.2158(7) 0.5602(4) 0.0179(10) Uiso 0.545(3) 1 d PD A 1
H4 H -0.2030 0.1442 0.5269 0.021 Uiso 0.545(3) 1 calc PR A 1
C5 C -0.1729(5) 0.3448(7) 0.5342(3) 0.0202(11) Uiso 0.545(3) 1 d PD A 1
H5 H -0.1783 0.3599 0.4841 0.024 Uiso 0.545(3) 1 calc PR A 1
C6 C -0.1501(5) 0.4485(7) 0.5823(3) 0.0176(11) Uiso 0.545(3) 1 d PD A 1
H6 H -0.1394 0.5357 0.5654 0.021 Uiso 0.545(3) 1 calc PR A 1
C7 C -0.1426(5) 0.4267(6) 0.6564(3) 0.0130(10) Uiso 0.545(3) 1 d PD A 1
C8 C -0.1268(4) 0.5381(6) 0.7047(3) 0.0158(10) Uiso 0.545(3) 1 d PD A 1
H8 H -0.1273 0.6244 0.6836 0.019 Uiso 0.545(3) 1 calc PR A 1
N9 N -0.1121(4) 0.5339(5) 0.7737(2) 0.0162(10) Uiso 0.545(3) 1 d PD A 1
C10 C -0.1030(5) 0.6539(6) 0.8173(3) 0.0131(10) Uiso 0.545(3) 1 d PD A 1
C11 C -0.1168(5) 0.7839(6) 0.7919(4) 0.0192(11) Uiso 0.545(3) 1 d PD A 1
H11 H -0.1320 0.8004 0.7417 0.023 Uiso 0.545(3) 1 calc PR A 1
C12 C -0.1085(5) 0.8891(7) 0.8396(4) 0.0195(12) Uiso 0.545(3) 1 d PD A 1
H12 H -0.1225 0.9777 0.8222 0.023 Uiso 0.545(3) 1 calc PR A 1
C13 C -0.0797(6) 0.8670(7) 0.9130(4) 0.0163(10) Uiso 0.545(3) 1 d PD A 1
H13 H -0.0716 0.9400 0.9457 0.020 Uiso 0.545(3) 1 calc PR A 1
C14 C -0.0631(9) 0.7357(9) 0.9376(6) 0.0178(10) Uiso 0.545(3) 1 d PD A 1
H14 H -0.0417 0.7207 0.9875 0.021 Uiso 0.545(3) 1 calc PR A 1
C15 C -0.0769(6) 0.6250(7) 0.8911(4) 0.0121(10) Uiso 0.545(3) 1 d PD A 1
O16 O -0.0693(4) 0.4969(5) 0.9094(2) 0.0192(8) Uiso 0.545(3) 1 d PD A 1
O1X O -0.0593(4) 0.5062(5) 0.8883(3) 0.0192(8) Uiso 0.455(3) 1 d PD A 2
C2X C -0.0770(7) 0.6386(8) 0.8764(4) 0.0121(10) Uiso 0.455(3) 1 d PD A 2
C3X C -0.0609(10) 0.7135(10) 0.9400(6) 0.0178(10) Uiso 0.455(3) 1 d PD A 2
H3X H -0.0407 0.6737 0.9860 0.021 Uiso 0.455(3) 1 calc PR A 2
C4X C -0.0768(6) 0.8503(9) 0.9309(4) 0.0163(10) Uiso 0.455(3) 1 d PD A 2
H4X H -0.0672 0.9067 0.9721 0.020 Uiso 0.455(3) 1 calc PR A 2
C5X C -0.1064(6) 0.9075(8) 0.8632(4) 0.0195(12) Uiso 0.455(3) 1 d PD A 2
H5X H -0.1158 1.0018 0.8594 0.023 Uiso 0.455(3) 1 calc PR A 2
C6X C -0.1224(6) 0.8311(7) 0.8018(4) 0.0192(11) Uiso 0.455(3) 1 d PD A 2
H6X H -0.1435 0.8717 0.7562 0.023 Uiso 0.455(3) 1 calc PR A 2
C7X C -0.1072(6) 0.6923(7) 0.8076(4) 0.0131(10) Uiso 0.455(3) 1 d PD A 2
C8X C -0.1270(5) 0.6089(6) 0.7456(4) 0.0162(10) Uiso 0.455(3) 1 d PD A 2
H8X H -0.1490 0.6528 0.7010 0.019 Uiso 0.455(3) 1 calc PR A 2
N9X N -0.1185(4) 0.4808(5) 0.7433(3) 0.0158(10) Uiso 0.455(3) 1 d PD A 2
C10X C -0.1398(6) 0.4074(7) 0.6765(4) 0.0130(10) Uiso 0.455(3) 1 d PD A 2
C11X C -0.1449(6) 0.4604(8) 0.6087(4) 0.0176(11) Uiso 0.455(3) 1 d PD A 2
H11X H -0.1319 0.5529 0.6031 0.021 Uiso 0.455(3) 1 calc PR A 2
C12X C -0.1687(7) 0.3793(8) 0.5492(4) 0.0202(11) Uiso 0.455(3) 1 d PD A 2
H12X H -0.1708 0.4160 0.5028 0.024 Uiso 0.455(3) 1 calc PR A 2
C13X C -0.1897(8) 0.2438(9) 0.5563(5) 0.0179(10) Uiso 0.455(3) 1 d PD A 2
H13X H -0.2076 0.1885 0.5151 0.021 Uiso 0.455(3) 1 calc PR A 2
C14X C -0.1838(14) 0.1916(14) 0.6249(6) 0.0148(9) Uiso 0.455(3) 1 d PD A 2
H14X H -0.1974 0.0992 0.6300 0.018 Uiso 0.455(3) 1 calc PR A 2
C15X C -0.1584(8) 0.2706(8) 0.6868(4) 0.0127(10) Uiso 0.455(3) 1 d PD A 2
O16X O -0.1508(4) 0.2311(5) 0.7541(3) 0.0161(8) Uiso 0.455(3) 1 d PD A 2
O21 O -0.23402(15) 0.3751(2) 0.85096(12) 0.0179(5) Uani 1 1 d . A .
C22 C -0.2516(2) 0.3203(3) 0.91078(17) 0.0160(7) Uani 1 1 d . . .
C23 C -0.3342(2) 0.3367(3) 0.93771(17) 0.0185(7) Uani 1 1 d . A .
H23 H -0.3854 0.3896 0.9122 0.022 Uiso 1 1 calc R . .
C24 C -0.3427(2) 0.2751(3) 1.00311(19) 0.0192(8) Uani 1 1 d . . .
C25 C -0.4253(3) 0.2925(4) 1.0342(2) 0.0246(8) Uani 1 1 d . A .
H25 H -0.4773 0.3454 1.0100 0.029 Uiso 1 1 calc R . .
C26 C -0.4306(3) 0.2344(4) 1.0980(2) 0.0301(9) Uani 1 1 d . . .
H26 H -0.4861 0.2481 1.1181 0.036 Uiso 1 1 calc R A .
C27 C -0.3557(3) 0.1549(4) 1.13469(19) 0.0281(8) Uani 1 1 d . A .
H27 H -0.3603 0.1151 1.1793 0.034 Uiso 1 1 calc R . .
C28 C -0.2758(3) 0.1346(4) 1.10624(19) 0.0242(8) Uani 1 1 d . . .
H28 H -0.2254 0.0798 1.1313 0.029 Uiso 1 1 calc R A .
C29 C -0.2664(2) 0.1934(3) 1.04011(18) 0.0173(8) Uani 1 1 d . A .
C30 C -0.1826(2) 0.1751(3) 1.01117(17) 0.0175(7) Uani 1 1 d . . .
H30 H -0.1315 0.1207 1.0354 0.021 Uiso 1 1 calc R A .
C31 C -0.1764(2) 0.2362(3) 0.94845(18) 0.0149(7) Uani 1 1 d . A .
O32 O -0.09918(15) 0.2254(2) 0.91582(12) 0.0153(5) Uani 1 1 d . A .
N41 N 0.0252(2) 0.3088(3) 0.83049(15) 0.0182(6) Uani 1 1 d . A .
C42 C 0.1189(2) 0.2812(3) 0.82746(18) 0.0177(7) Uani 1 1 d . . .
C43 C 0.1916(2) 0.3708(3) 0.86008(18) 0.0217(8) Uani 1 1 d . A .
C44 C 0.2853(2) 0.3430(4) 0.85508(19) 0.0262(8) Uani 1 1 d . . .
H44 H 0.3347 0.4021 0.8774 0.031 Uiso 1 1 calc R A .
C45 C 0.3098(3) 0.2315(4) 0.8185(2) 0.0271(9) Uani 1 1 d . A .
C46 C 0.2368(2) 0.1458(4) 0.78616(19) 0.0256(8) Uani 1 1 d . . .
H46 H 0.2527 0.0703 0.7604 0.031 Uiso 1 1 calc R A .
C47 C 0.1413(2) 0.1668(4) 0.79019(18) 0.0202(8) Uani 1 1 d . A .
C48 C 0.1659(3) 0.4935(4) 0.8980(2) 0.0310(9) Uani 1 1 d . . .
H48A H 0.2244 0.5432 0.9183 0.046 Uiso 1 1 calc R A .
H48B H 0.1332 0.4668 0.9367 0.046 Uiso 1 1 calc R . .
H48C H 0.1232 0.5507 0.8637 0.046 Uiso 1 1 calc R . .
C49 C 0.4135(3) 0.2029(4) 0.8146(2) 0.0384(11) Uani 1 1 d . . .
H49A H 0.4390 0.1330 0.8495 0.058 Uiso 1 1 calc R A .
H49B H 0.4516 0.2848 0.8256 0.058 Uiso 1 1 calc R . .
H49C H 0.4170 0.1723 0.7661 0.058 Uiso 1 1 calc R . .
C50 C 0.0644(3) 0.0700(4) 0.7570(2) 0.0273(9) Uani 1 1 d . . .
H50A H 0.0892 0.0110 0.7236 0.041 Uiso 1 1 calc R A .
H50B H 0.0089 0.1198 0.7310 0.041 Uiso 1 1 calc R . .
H50C H 0.0450 0.0160 0.7948 0.041 Uiso 1 1 calc R . .

loop_
_atom_site_aniso_label
_atom_site_aniso_U_11
_atom_site_aniso_U_22
_atom_site_aniso_U_33
_atom_site_aniso_U_23
_atom_site_aniso_U_13
_atom_site_aniso_U_12
Mo1 0.01345(14) 0.01724(15) 0.01475(14) 0.00247(15) 0.00006(10) -0.00062(14)
O21 0.0167(12) 0.0198(14) 0.0166(12) 0.0014(10) 0.0017(10) 0.0063(10)
C22 0.0162(18) 0.0156(19) 0.0148(17) -0.0036(14) -0.0002(14) 0.0001(14)
C23 0.0141(17) 0.0176(18) 0.0218(17) -0.0046(16) -0.0014(14) 0.0029(15)
C24 0.0189(19) 0.0163(19) 0.0230(19) -0.0073(15) 0.0058(16) -0.0057(15)
C25 0.0156(19) 0.026(2) 0.033(2) -0.0044(17) 0.0067(17) 0.0005(16)
C26 0.026(2) 0.034(2) 0.035(2) -0.0095(19) 0.0175(19) -0.0067(18)
C27 0.032(2) 0.030(2) 0.0262(19) 0.0000(19) 0.0146(16) -0.0086(19)
C28 0.026(2) 0.022(2) 0.0251(19) -0.0022(17) 0.0083(16) -0.0032(17)
C29 0.0167(18) 0.0150(18) 0.0207(18) -0.0042(14) 0.0049(15) -0.0037(14)
C30 0.0153(17) 0.017(2) 0.0182(17) -0.0014(14) -0.0020(14) -0.0022(14)
C31 0.0118(17) 0.0154(18) 0.0181(18) -0.0034(14) 0.0044(14) -0.0005(14)
O32 0.0120(12) 0.0171(12) 0.0172(13) 0.0012(10) 0.0038(10) 0.0021(10)
N41 0.0179(16) 0.0187(16) 0.0170(15) 0.0022(12) 0.0014(12) -0.0044(12)
C42 0.0164(19) 0.0212(19) 0.0156(18) 0.0036(15) 0.0036(15) -0.0028(15)
C43 0.0220(19) 0.022(2) 0.0198(18) 0.0085(15) 0.0008(15) -0.0007(16)
C44 0.0191(18) 0.027(2) 0.030(2) 0.0059(19) -0.0007(15) -0.0048(18)
C45 0.018(2) 0.031(2) 0.033(2) 0.0123(18) 0.0067(17) 0.0002(17)
C46 0.0236(19) 0.0233(19) 0.032(2) 0.0055(18) 0.0105(16) 0.0027(18)
C47 0.0211(18) 0.021(2) 0.0196(18) 0.0045(16) 0.0059(14) -0.0002(16)
C48 0.025(2) 0.027(2) 0.038(2) -0.0042(18) -0.0017(18) -0.0042(17)
C49 0.017(2) 0.038(2) 0.061(3) 0.005(2) 0.012(2) 0.0011(18)
C50 0.023(2) 0.025(2) 0.034(2) -0.0051(17) 0.0070(18) -0.0003(16)

loop_
_atom_type_symbol
_atom_type_description
_atom_type_scat_dispersion_real
_atom_type_scat_dispersion_imag
_atom_type_scat_source
C C 0.0033 0.0016 'International Tables Vol C Tables 4.2.6.8 and 6.1.1.4'
H H 0.0000 0.0000 'International Tables Vol C Tables 4.2.6.8 and 6.1.1.4'
N N 0.0061 0.0033 'International Tables Vol C Tables 4.2.6.8 and 6.1.1.4'
O O 0.0106 0.0060 'International Tables Vol C Tables 4.2.6.8 and 6.1.1.4'
Mo Mo -1.6832 0.6857 'International Tables Vol C Tables 4.2.6.8 and 6.1.1.4'

loop_
_geom_angle_atom_site_label_1
_geom_angle_atom_site_label_2
_geom_angle_atom_site_label_3
_geom_angle
N41 Mo1 O1X 93.7(2)
N41 Mo1 O1 99.08(18)
O1X Mo1 O1 146.0(2)
N41 Mo1 O32 95.96(11)
O1X Mo1 O32 100.21(18)
O1 Mo1 O32 109.47(16)
N41 Mo1 O16X 93.6(2)
O1X Mo1 O16X 157.6(2)
O1 Mo1 O16X 11.7(2)
O32 Mo1 O16X 100.03(17)
N41 Mo1 O16 99.87(17)
O1X Mo1 O16 13.0(2)
O1 Mo1 O16 152.51(19)
O32 Mo1 O16 88.13(15)
O16X Mo1 O16 163.4(2)
N41 Mo1 O21 174.32(11)
O1X Mo1 O21 88.88(19)
O1 Mo1 O21 81.40(17)
O32 Mo1 O21 78.59(9)
O16X Mo1 O21 85.79(19)
O16 Mo1 O21 81.70(15)
N41 Mo1 N9X 94.40(18)
O1X Mo1 N9X 83.7(2)
O1 Mo1 N9X 64.12(19)
O32 Mo1 N9X 168.64(17)
O16X Mo1 N9X 74.6(2)
O16 Mo1 N9X 94.68(18)
O21 Mo1 N9X 90.91(17)
N41 Mo1 N9 99.00(16)
O1X Mo1 N9 63.8(2)
O1 Mo1 N9 83.10(18)
O32 Mo1 N9 158.67(13)
O16X Mo1 N9 94.12(19)
O16 Mo1 N9 74.42(17)
O21 Mo1 N9 86.69(14)
N9X Mo1 N9 20.30(17)
C2 O1 Mo1 132.8(5)
O1 C2 C3 115.4(7)
O1 C2 C7 121.5(6)
C3 C2 C7 122.8(7)
C4 C3 C2 116.8(9)
C3 C4 C5 122.5(8)
C6 C5 C4 118.9(6)
C5 C6 C7 120.7(6)
C2 C7 C6 118.2(6)
C2 C7 C8 122.1(6)
C6 C7 C8 119.6(6)
N9 C8 C7 127.0(5)
C8 N9 C10 122.3(5)
C8 N9 Mo1 124.2(4)
C10 N9 Mo1 113.5(3)
C11 C10 C15 122.1(6)
C11 C10 N9 125.8(5)
C15 C10 N9 112.1(5)
C12 C11 C10 119.8(6)
C11 C12 C13 120.5(6)
C12 C13 C14 118.8(7)
C13 C14 C15 122.3(9)
O16 C15 C14 126.9(7)
O16 C15 C10 116.8(6)
C14 C15 C10 116.3(7)
C15 O16 Mo1 123.0(4)
C2X O1X Mo1 135.9(5)
O1X C2X C7X 122.8(7)
O1X C2X C3X 112.6(7)
C7X C2X C3X 124.7(8)
C4X C3X C2X 115.0(9)
C3X C4X C5X 121.9(8)
C6X C5X C4X 121.7(7)
C5X C6X C7X 119.0(7)
C2X C7X C6X 117.7(6)
C2X C7X C8X 121.5(6)
C6X C7X C8X 120.7(7)
N9X C8X C7X 127.2(6)
C8X N9X C10X 121.9(6)
C8X N9X Mo1 125.2(5)
C10X N9X Mo1 112.2(4)
C11X C10X C15X 121.6(7)
C11X C10X N9X 126.0(6)
C15X C10X N9X 112.4(6)
C12X C11X C10X 119.9(7)
C11X C12X C13X 120.8(7)
C14X C13X C12X 118.6(9)
C13X C14X C15X 122.2(11)
O16X C15X C14X 127.0(8)
O16X C15X C10X 116.2(7)
C14X C15X C10X 116.8(8)
C15X O16X Mo1 122.3(5)
C22 O21 Mo1 113.50(19)
O21 C22 C23 125.8(3)
O21 C22 C31 114.9(3)
C23 C22 C31 119.3(3)
C22 C23 C24 120.0(3)
C23 C24 C25 122.1(3)
C23 C24 C29 119.6(3)
C25 C24 C29 118.3(3)
C26 C25 C24 120.9(4)
C25 C26 C27 121.0(3)
C28 C27 C26 119.9(3)
C27 C28 C29 121.3(3)
C28 C29 C30 121.5(3)
C28 C29 C24 118.6(3)
C30 C29 C24 119.8(3)
C31 C30 C29 119.1(3)
C30 C31 O32 124.0(3)
C30 C31 C22 122.0(3)
O32 C31 C22 113.9(3)
C31 O32 Mo1 117.2(2)
C42 N41 Mo1 178.0(3)
N41 C42 C47 120.0(3)
N41 C42 C43 119.1(3)
C47 C42 C43 120.9(3)
C44 C43 C42 118.3(3)
C44 C43 C48 121.7(3)
C42 C43 C48 120.0(3)
C43 C44 C45 122.3(3)
C46 C45 C44 118.3(3)
C46 C45 C49 120.7(4)
C44 C45 C49 121.1(3)
C47 C46 C45 122.3(4)
C46 C47 C42 117.9(3)
C46 C47 C50 121.2(3)
C42 C47 C50 120.9(3)

loop_
_geom_bond_atom_site_label_1
_geom_bond_atom_site_label_2
_geom_bond_distance
Mo1 N41 1.761(3)
Mo1 O1X 1.874(6)
Mo1 O1 1.902(5)
Mo1 O32 1.938(2)
Mo1 O16X 1.997(6)
Mo1 O16 2.010(5)
Mo1 O21 2.080(2)
Mo1 N9X 2.199(5)
Mo1 N9 2.205(5)
O1 C2 1.354(8)
C2 C3 1.390(12)
C2 C7 1.403(8)
C3 C4 1.389(12)
C4 C5 1.410(9)
C5 C6 1.376(8)
C6 C7 1.407(8)
C7 C8 1.429(7)
C8 N9 1.287(6)
N9 C10 1.447(7)
C10 C11 1.383(8)
C10 C15 1.406(8)
C11 C12 1.376(8)
C12 C13 1.390(9)
C13 C14 1.395(11)
C14 C15 1.403(12)
C15 O16 1.323(8)
O1X C2X 1.354(9)
C2X C7X 1.400(9)
C2X C3X 1.401(13)
C3X C4X 1.388(13)
C4X C5X 1.394(9)
C5X C6X 1.374(9)
C6X C7X 1.402(9)
C7X C8X 1.424(8)
C8X N9X 1.285(7)
N9X C10X 1.444(8)
C10X C11X 1.380(9)
C10X C15X 1.411(9)
C11X C12X 1.376(9)
C12X C13X 1.397(10)
C13X C14X 1.390(13)
C14X C15X 1.402(13)
C15X O16X 1.321(9)
O21 C22 1.328(4)
C22 C23 1.380(4)
C22 C31 1.434(4)
C23 C24 1.412(5)
C24 C25 1.424(5)
C24 C29 1.426(5)
C25 C26 1.359(5)
C26 C27 1.399(5)
C27 C28 1.365(5)
C28 C29 1.416(5)
C29 C30 1.418(4)
C30 C31 1.356(4)
C31 O32 1.367(4)
N41 C42 1.372(4)
C42 C47 1.411(5)
C42 C43 1.414(5)
C43 C44 1.382(5)
C43 C48 1.501(5)
C44 C45 1.391(5)
C45 C46 1.391(5)
C45 C49 1.517(5)
C46 C47 1.390(5)
C47 C50 1.501(5)
